data_4342651
loop_
_publ_author_name
'Routledge, Jack D.'
'Jones, Michael W.'
'Faulkner, Stephen'
'Tropiano, Manuel'

_publ_section_title
;
 Kinetically Stable Lanthanide Complexes Displaying Exceptionally High
 Quantum Yields upon Long-Wavelength Excitation: Synthesis, Photophysical
 Properties, and Solution Speciation.
;
_journal_issue 7
_journal_name_full 'Inorganic chemistry'
_journal_page_first 3337
_journal_page_last 3345
_journal_paper_doi 10.1021/ic503049m
_journal_volume 54
_journal_year 2015
_chemical_absolute_configuration ad
_chemical_formula_moiety 'C16 H14 Cl N O'
_chemical_formula_sum 'C16 H14 Cl N O'
_chemical_formula_weight 271.75
_chemical_melting_point ?
_space_group_IT_number 19
_symmetry_cell_setting orthorhombic
_symmetry_space_group_name_Hall 'P 2ac 2ab'
_symmetry_space_group_name_H-M 'P 21 21 21'
_atom_sites_solution_hydrogens difmap
_atom_sites_solution_primary direct
_audit_creation_date 2014-04-09
_audit_creation_method CRYSTALS_ver_14.43
_cell_angle_alpha 90
_cell_angle_beta 90
_cell_angle_gamma 90
_cell_formula_units_Z 4
_cell_length_a 6.94740(10)
_cell_length_b 13.2522(2)
_cell_length_c 14.1927(2)
_cell_measurement_reflns_used 1732
_cell_measurement_temperature 150
_cell_measurement_theta_max 27
_cell_measurement_theta_min 5
_cell_volume 1306.70(3)
_computing_cell_refinement 'DENZO/SCALEPACK (Otwinowski & Minor, 1997)'
_computing_data_collection 'COLLECT (Nonius, 2001).'
_computing_data_reduction 'DENZO/SCALEPACK (Otwinowski & Minor, 1997)'
_computing_molecular_graphics 'CAMERON (Watkin et al., 1996)'
_computing_publication_material 'CRYSTALS (Betteridge et al., 2003)'
_computing_structure_refinement 'CRYSTALS (Betteridge et al., 2003)'
_computing_structure_solution 'SIR92 (Altomare et al., 1994)'
_diffrn_ambient_pressure 101
_diffrn_ambient_temperature 150
_diffrn_measured_fraction_theta_full 0.990
_diffrn_measured_fraction_theta_max 0.990
_diffrn_measurement_device Area
_diffrn_measurement_device_type 'Nonius KappaCCD'
_diffrn_measurement_method \w
_diffrn_radiation_monochromator graphite
_diffrn_radiation_type 'Mo K\a'
_diffrn_radiation_wavelength 0.71073
_diffrn_reflns_av_R_equivalents 0.022
_diffrn_reflns_limit_h_max 9
_diffrn_reflns_limit_h_min -8
_diffrn_reflns_limit_k_max 17
_diffrn_reflns_limit_k_min -17
_diffrn_reflns_limit_l_max 18
_diffrn_reflns_limit_l_min -18
_diffrn_reflns_number 24029
_diffrn_reflns_theta_full 27.483
_diffrn_reflns_theta_max 27.483
_diffrn_reflns_theta_min 5.132
_diffrn_standards_number 0
_exptl_absorpt_coefficient_mu 0.282
_exptl_absorpt_correction_T_max 0.95
_exptl_absorpt_correction_T_min 0.92
_exptl_absorpt_correction_type multi-scan
_exptl_absorpt_process_details 'DENZO/SCALEPACK (Otwinowski & Minor, 1997)'
_exptl_crystal_colour colourless
_exptl_crystal_density_diffrn 1.381
_exptl_crystal_density_method 'not measured'
_exptl_crystal_description prism
_exptl_crystal_F_000 568
_exptl_crystal_size_max 0.280
_exptl_crystal_size_mid 0.280
_exptl_crystal_size_min 0.180
_refine_diff_density_max 0.28
_refine_diff_density_min -0.32
_refine_ls_abs_structure_details 'Flack (1983), 1250 Friedel-pairs'
_refine_ls_abs_structure_Flack 0.25(13)
_refine_ls_extinction_method None
_refine_ls_goodness_of_fit_ref 1.0005
_refine_ls_hydrogen_treatment constr
_refine_ls_matrix_type full
_refine_ls_number_parameters 173
_refine_ls_number_reflns 1714
_refine_ls_number_restraints 0
_refine_ls_R_factor_all 0.0461
_refine_ls_R_factor_gt 0.0362
_refine_ls_shift/su_max 0.0001400
_refine_ls_shift/su_mean 0.0000199
_refine_ls_structure_factor_coef Fsqd
_refine_ls_weighting_details
;
 Method, part 1, Chebychev polynomial, (Watkin, 1994, Prince, 1982) 
 [weight] = 1.0/[A~0~*T~0~(x)+A~1~*T~1~(x) ... +A~n-1~]*T~n-1~(x)] 
 where A~i~ are the Chebychev coefficients listed below and x= Fcalc/Fmax 
 Method = Robust Weighting (Prince, 1982) 
 W = [weight] * [1-(deltaF/6*sigmaF)^2^]^2^ 
 A~i~ are: 
 5.32 6.76 1.98 
;
_refine_ls_weighting_scheme calc
_refine_ls_wR_factor_all 0.0841
_refine_ls_wR_factor_gt 0.0735
_refine_ls_wR_factor_ref 0.0841
_reflns_limit_h_max 9
_reflns_limit_h_min 0
_reflns_limit_k_max 17
_reflns_limit_k_min 0
_reflns_limit_l_max 18
_reflns_limit_l_min 0
_reflns_number_gt 1454
_reflns_number_total 1714
_reflns_threshold_expression I>2.0\s(I)
_oxford_diffrn_Wilson_B_factor 2.51
_oxford_diffrn_Wilson_scale 5.25
_oxford_refine_ls_r_factor_ref 0.0461
_oxford_refine_ls_scale 0.4340(7)
_oxford_reflns_number_all 1714
_oxford_reflns_threshold_expression_ref I>-3.0\s(I)
_oxford_structure_analysis_title '001jdr14 At 10: 9 on 7/ 4'
_cod_data_source_file ic503049m_si_002.cif
_cod_data_source_block S3
_cod_depositor_comments
;
The following automatic conversions were performed:

'_chemical_melting_point' value 'not measured' was changed to '?' -
the value is undefined or not given.

Automatic conversion script
Id: cif_fix_values 3105 2015-03-04 15:46:00Z robertas 

 Adding full bibliography for 4342651.cif.
;
_cod_original_sg_symbol_Hall 'p 2ac 2ab'
_cod_original_sg_symbol_H-M 'P 21 21 21 '
_cod_database_code 4342651

loop_
_symmetry_equiv_pos_as_xyz
x,y,z
x+1/2,-y+1/2,-z
-x,y+1/2,-z+1/2
-x+1/2,-y,z+1/2

loop_
_atom_site_label
_atom_site_type_symbol
_atom_site_fract_x
_atom_site_fract_y
_atom_site_fract_z
_atom_site_U_iso_or_equiv
_atom_site_occupancy
_atom_site_adp_type
_atom_site_refinement_flags_posn
Cl1 Cl 0.44433(14) -0.14195(5) 0.67096(5) 0.0390 1.0000 Uani .
C2 C 0.4437(5) -0.05353(19) 0.57677(19) 0.0269 1.0000 Uani .
C3 C 0.4611(4) 0.0545(2) 0.61151(19) 0.0244 1.0000 Uani .
O4 O 0.4825(3) 0.07306(15) 0.69568(13) 0.0314 1.0000 Uani .
C5 C 0.4541(4) 0.1346(2) 0.53894(17) 0.0218 1.0000 Uani .
C6 C 0.4606(4) 0.23546(19) 0.56846(19) 0.0219 1.0000 Uani .
C7 C 0.4528(4) 0.31126(19) 0.50098(18) 0.0207 1.0000 Uani .
C8 C 0.4537(4) 0.4209(2) 0.50652(18) 0.0221 1.0000 Uani .
C9 C 0.4650(4) 0.4896(2) 0.5799(2) 0.0257 1.0000 Uani .
C10 C 0.4596(5) 0.5923(2) 0.5591(2) 0.0299 1.0000 Uani .
C11 C 0.4437(5) 0.6255(2) 0.4660(2) 0.0316 1.0000 Uani .
C12 C 0.4327(5) 0.5578(2) 0.3909(2) 0.0282 1.0000 Uani .
C13 C 0.4374(4) 0.4557(2) 0.41229(18) 0.0235 1.0000 Uani .
N14 N 0.4277(4) 0.37283(17) 0.35187(15) 0.0249 1.0000 Uani .
C15 C 0.4373(4) 0.2858(2) 0.40491(18) 0.0220 1.0000 Uani .
C16 C 0.4319(5) 0.1860(2) 0.37414(18) 0.0262 1.0000 Uani .
C17 C 0.4406(5) 0.1118(2) 0.44246(19) 0.0258 1.0000 Uani .
C18 C 0.4032(4) 0.3755(2) 0.24959(17) 0.0290 1.0000 Uani .
C19 C 0.5911(5) 0.3628(3) 0.1975(2) 0.0358 1.0000 Uani .
H21 H 0.5488 -0.0695 0.5345 0.0344 1.0000 Uiso R
H22 H 0.3222 -0.0595 0.5426 0.0347 1.0000 Uiso R
H61 H 0.4707 0.2529 0.6345 0.0269 1.0000 Uiso R
H91 H 0.4766 0.4692 0.6450 0.0325 1.0000 Uiso R
H101 H 0.4682 0.6406 0.6094 0.0366 1.0000 Uiso R
H111 H 0.4389 0.6976 0.4517 0.0386 1.0000 Uiso R
H121 H 0.4232 0.5789 0.3268 0.0336 1.0000 Uiso R
H161 H 0.4232 0.1700 0.3072 0.0310 1.0000 Uiso R
H171 H 0.4386 0.0413 0.4239 0.0316 1.0000 Uiso R
H181 H 0.3477 0.4425 0.2327 0.0377 1.0000 Uiso R
H182 H 0.3136 0.3206 0.2305 0.0378 1.0000 Uiso R
H192 H 0.5625 0.3636 0.1291 0.0539 1.0000 Uiso R
H191 H 0.6786 0.4183 0.2133 0.0542 1.0000 Uiso R
H193 H 0.6478 0.2962 0.2153 0.0541 1.0000 Uiso R

loop_
_atom_site_aniso_label
_atom_site_aniso_U_11
_atom_site_aniso_U_22
_atom_site_aniso_U_33
_atom_site_aniso_U_23
_atom_site_aniso_U_13
_atom_site_aniso_U_12
Cl1 0.0542(5) 0.0274(3) 0.0356(4) 0.0065(3) 0.0005(4) -0.0034(4)
C2 0.0292(14) 0.0235(12) 0.0278(13) 0.0020(10) 0.0007(14) 0.0002(13)
C3 0.0212(12) 0.0264(13) 0.0256(12) 0.0010(11) 0.0013(12) 0.0011(12)
O4 0.0399(12) 0.0304(10) 0.0238(9) 0.0004(8) -0.0008(9) -0.0006(10)
C5 0.0207(12) 0.0231(11) 0.0217(11) 0.0001(10) 0.0013(11) 0.0005(13)
C6 0.0197(12) 0.0252(12) 0.0209(11) -0.0034(10) -0.0009(12) 0.0013(12)
C7 0.0178(11) 0.0236(11) 0.0206(11) -0.0019(10) -0.0002(12) 0.0008(11)
C8 0.0197(12) 0.0241(11) 0.0225(12) -0.0007(10) -0.0001(12) -0.0002(12)
C9 0.0255(14) 0.0263(12) 0.0254(13) -0.0022(11) 0.0012(13) 0.0013(12)
C10 0.0306(15) 0.0255(13) 0.0336(14) -0.0020(11) 0.0004(14) -0.0006(14)
C11 0.0294(14) 0.0250(12) 0.0404(15) 0.0046(12) 0.0001(14) 0.0011(14)
C12 0.0268(14) 0.0291(14) 0.0287(13) 0.0056(11) 0.0008(13) 0.0012(13)
C13 0.0192(12) 0.0278(12) 0.0236(12) -0.0002(10) 0.0008(12) -0.0013(12)
N14 0.0278(12) 0.0278(11) 0.0192(9) 0.0010(9) -0.0019(9) -0.0013(11)
C15 0.0188(12) 0.0260(12) 0.0212(12) 0.0011(10) -0.0020(12) -0.0012(12)
C16 0.0289(15) 0.0291(13) 0.0206(12) -0.0053(10) 0.0002(12) -0.0015(13)
C17 0.0265(13) 0.0247(12) 0.0261(12) -0.0045(10) 0.0012(12) -0.0008(13)
C18 0.0331(15) 0.0364(15) 0.0174(11) 0.0028(12) -0.0036(11) 0.0010(13)
C19 0.0418(17) 0.0410(16) 0.0247(13) 0.0025(13) 0.0060(13) 0.0010(16)

loop_
_atom_type_symbol
_atom_type_scat_dispersion_real
_atom_type_scat_dispersion_imag
_atom_type_scat_Cromer_Mann_a1
_atom_type_scat_Cromer_Mann_b1
_atom_type_scat_Cromer_Mann_a2
_atom_type_scat_Cromer_Mann_b2
_atom_type_scat_Cromer_Mann_a3
_atom_type_scat_Cromer_Mann_b3
_atom_type_scat_Cromer_Mann_a4
_atom_type_scat_Cromer_Mann_b4
_atom_type_scat_Cromer_Mann_c
_atom_type_scat_source
C 0.0033 0.0016 2.3100 20.8439 1.0200 10.2075 1.5886 0.5687 0.8650 51.6512 0.2156 'International Tables Vol C 4.2.6.8 and 6.1.1.4'
H 0.0000 0.0000 0.4930 10.5109 0.3229 26.1257 0.1402 3.1424 0.0408 57.7998 0.0030 'International Tables Vol C 4.2.6.8 and 6.1.1.4'
N 0.0061 0.0033 12.2126 0.0057 3.1322 9.8933 2.0125 28.9975 1.1663 0.5826 -11.5290 'International Tables Vol C 4.2.6.8 and 6.1.1.4'
O 0.0106 0.0060 3.0485 13.2771 2.2868 5.7011 1.5463 0.3239 0.8670 32.9089 0.2508 'International Tables Vol C 4.2.6.8 and 6.1.1.4'
Cl 0.1484 0.1585 11.4604 0.0104 7.1964 1.1662 6.2556 18.5194 1.6455 47.7784 -9.5574 'International Tables Vol C 4.2.6.8 and 6.1.1.4'

loop_
_geom_angle_atom_site_label_1
_geom_angle_atom_site_label_2
_geom_angle_atom_site_label_3
_geom_angle
_geom_angle_publ_flag
Cl1 C2 C3 112.14(19) yes
Cl1 C2 H21 108.7 no
C3 C2 H21 110.3 no
Cl1 C2 H22 108.8 no
C3 C2 H22 107.9 no
H21 C2 H22 109.1 no
C2 C3 O4 120.9(2) yes
C2 C3 C5 116.6(2) yes
O4 C3 C5 122.5(2) yes
C3 C5 C6 118.4(2) yes
C3 C5 C17 121.8(2) yes
C6 C5 C17 119.9(2) yes
C5 C6 C7 118.9(2) yes
C5 C6 H61 121.3 no
C7 C6 H61 119.9 no
C6 C7 C8 133.2(2) yes
C6 C7 C15 119.8(2) yes
C8 C7 C15 107.0(2) yes
C7 C8 C9 134.2(2) yes
C7 C8 C13 105.8(2) yes
C9 C8 C13 119.9(2) yes
C8 C9 C10 118.8(3) yes
C8 C9 H91 122.6 no
C10 C9 H91 118.6 no
C9 C10 C11 120.6(3) yes
C9 C10 H101 119.4 no
C11 C10 H101 119.9 no
C10 C11 C12 121.6(3) yes
C10 C11 H111 120.4 no
C12 C11 H111 118.0 no
C11 C12 C13 117.4(3) yes
C11 C12 H121 122.9 no
C13 C12 H121 119.7 no
C8 C13 C12 121.6(3) yes
C8 C13 N14 109.1(2) yes
C12 C13 N14 129.2(2) yes
C13 N14 C15 108.7(2) yes
C13 N14 C18 126.7(2) yes
C15 N14 C18 124.6(2) yes
C7 C15 N14 109.4(2) yes
C7 C15 C16 122.2(2) yes
N14 C15 C16 128.4(2) yes
C15 C16 C17 117.0(2) yes
C15 C16 H161 120.9 no
C17 C16 H161 122.1 no
C5 C17 C16 122.2(2) yes
C5 C17 H171 118.1 no
C16 C17 H171 119.6 no
N14 C18 C19 112.5(2) yes
N14 C18 H181 107.8 no
C19 C18 H181 108.4 no
N14 C18 H182 108.9 no
C19 C18 H182 109.0 no
H181 C18 H182 110.1 no
C18 C19 H192 107.8 no
C18 C19 H191 109.9 no
H192 C19 H191 109.9 no
C18 C19 H193 108.4 no
H192 C19 H193 109.6 no
H191 C19 H193 111.1 no

loop_
_geom_bond_atom_site_label_1
_geom_bond_atom_site_label_2
_geom_bond_distance
_geom_bond_publ_flag
Cl1 C2 1.778(3) yes
C2 C3 1.519(4) yes
C2 H21 0.968 no
C2 H22 0.977 no
C3 O4 1.229(3) yes
C3 C5 1.479(4) yes
C5 C6 1.402(3) yes
C5 C17 1.405(3) yes
C6 C7 1.389(3) yes
C6 H61 0.968 no
C7 C8 1.455(3) yes
C7 C15 1.409(3) yes
C8 C9 1.385(4) yes
C8 C13 1.419(4) yes
C9 C10 1.394(4) yes
C9 H91 0.967 no
C10 C11 1.397(4) yes
C10 H101 0.961 no
C11 C12 1.395(4) yes
C11 H111 0.977 no
C12 C13 1.387(4) yes
C12 H121 0.955 no
C13 N14 1.394(3) yes
N14 C15 1.379(3) yes
N14 C18 1.462(3) yes
C15 C16 1.393(4) yes
C16 C17 1.383(4) yes
C16 H161 0.975 no
C17 H171 0.971 no
C18 C19 1.509(4) yes
C18 H181 0.998 no
C18 H182 0.995 no
C19 H192 0.991 no
C19 H191 0.980 no
C19 H193 1.000 no

loop_
_geom_hbond_atom_site_label_D
_geom_hbond_atom_site_label_H
_geom_hbond_atom_site_label_A
_geom_hbond_site_symmetry_A
_geom_hbond_angle_DHA
_geom_hbond_distance_DH
_geom_hbond_distance_HA
_geom_hbond_distance_DA
_geom_hbond_publ_flag
C19 H191 O4 2_556 133.03(9) 0.980 2.478 3.228(4) yes
